data_7118575
loop_
_publ_author_name
'd'Agostino, Simone'
'Spinelli, Floriana'
'Boanini, Elisa'
'Braga, Dario'
'Grepioni, Fabrizia'

_publ_section_title
;
 Single crystal to single crystal [2+2] photoreactions in chloride and
 sulphate salts of 4-amino-cinnamic acid via solid-solution formation: a
 structural and kinetic study.
;
_journal_issue 9
_journal_name_full 'Chemical communications (Cambridge, England)'
_journal_page_first 1899
_journal_page_last 1902
_journal_paper_doi 10.1039/c5cc09412g
_journal_volume 52
_journal_year 2016
_chemical_formula_sum 'C18 H22 N2 O9 S'
_chemical_formula_weight 442.44
_chemical_name_systematic
;
 ?
;
_space_group_IT_number 2
_symmetry_cell_setting triclinic
_symmetry_space_group_name_Hall '-P 1'
_symmetry_space_group_name_H-M 'P -1'
_atom_sites_solution_hydrogens geom
_atom_sites_solution_primary direct
_atom_sites_solution_secondary difmap
_audit_creation_method SHELXL-97
_audit_update_record
;
2015-11-12 deposited with the CCDC.
2015-12-08 downloaded from the CCDC.
;
_cell_angle_alpha 104.423(12)
_cell_angle_beta 98.792(11)
_cell_angle_gamma 102.601(12)
_cell_formula_units_Z 2
_cell_length_a 7.2590(10)
_cell_length_b 10.5719(15)
_cell_length_c 13.8895(18)
_cell_measurement_reflns_used 1423
_cell_measurement_temperature 298
_cell_measurement_theta_max 25.0060
_cell_measurement_theta_min 2.9330
_cell_volume 982.9(3)
_computing_cell_refinement
;
CrysAlisPro, Agilent Technologies,
Version 1.171.37.33 (release 27-03-2014 CrysAlis171 .NET)
(compiled Mar 27 2014,17:12:48)
;
_computing_data_collection
;
CrysAlisPro, Agilent Technologies,
Version 1.171.37.33 (release 27-03-2014 CrysAlis171 .NET)
(compiled Mar 27 2014,17:12:48)
;
_computing_data_reduction
;
CrysAlisPro, Agilent Technologies,
Version 1.171.37.33 (release 27-03-2014 CrysAlis171 .NET)
(compiled Mar 27 2014,17:12:48)
;
_computing_structure_refinement 'SHELXL-97 (Sheldrick, 2008)'
_computing_structure_solution 'SHELXS-97 (Sheldrick, 2008)'
_diffrn_ambient_temperature 298
_diffrn_detector 'CCD plate'
_diffrn_detector_area_resol_mean 16.1340
_diffrn_detector_type Sapphire3
_diffrn_measured_fraction_theta_full 0.996
_diffrn_measured_fraction_theta_max 0.842
_diffrn_measurement_details
;
  1 omega  -19.00   18.00   1.0000   25.0000
omega____ theta____ kappa____ phi______ frames
    -      -16.5159  -99.0000   60.0000 37

  2 omega  -19.00   20.00   1.0000   25.0000
omega____ theta____ kappa____ phi______ frames
    -      -16.5159  -99.0000  -60.0000 39

  3 omega    6.00   51.00   1.0000   25.0000
omega____ theta____ kappa____ phi______ frames
    -       17.6096   57.0000  -90.0000 45

  4 omega  -45.00   34.00   1.0000   25.0000
omega____ theta____ kappa____ phi______ frames
    -       17.6096  -57.0000  150.0000 79

  5 omega    2.00   86.00   1.0000   25.0000
omega____ theta____ kappa____ phi______ frames
    -       17.6096   57.0000   60.0000 84

  6 omega  -51.00   36.00   1.0000   25.0000
omega____ theta____ kappa____ phi______ frames
    -       17.6096  -57.0000  -90.0000 87

;
_diffrn_measurement_device 'four-circle diffractometer'
_diffrn_measurement_device_type 'Xcalibur, Sapphire3'
_diffrn_radiation_monochromator graphite
_diffrn_radiation_probe x-ray
_diffrn_radiation_type 'Mo K\a'
_diffrn_radiation_wavelength 0.71073
_diffrn_reflns_av_R_equivalents 0.0562
_diffrn_reflns_av_sigmaI/netI 0.1041
_diffrn_reflns_limit_h_max 9
_diffrn_reflns_limit_h_min -9
_diffrn_reflns_limit_k_max 13
_diffrn_reflns_limit_k_min -14
_diffrn_reflns_limit_l_max 18
_diffrn_reflns_limit_l_min -18
_diffrn_reflns_number 7872
_diffrn_reflns_theta_full 25.00
_diffrn_reflns_theta_max 29.21
_diffrn_reflns_theta_min 2.92
_diffrn_source 'Enhance (Mo) X-ray Source'
_exptl_absorpt_coefficient_mu 0.221
_exptl_absorpt_correction_T_max 1.00000
_exptl_absorpt_correction_T_min 0.79518
_exptl_absorpt_correction_type multi-scan
_exptl_absorpt_process_details
;
CrysAlisPro, Agilent Technologies,
Version 1.171.37.33 (release 27-03-2014 CrysAlis171 .NET)
(compiled Mar 27 2014,17:12:48)
Empirical absorption correction using spherical harmonics,
 implemented in SCALE3 ABSPACK scaling algorithm.
;
_exptl_crystal_colour yellow
_exptl_crystal_density_diffrn 1.495
_exptl_crystal_density_method 'not measured'
_exptl_crystal_description prism
_exptl_crystal_F_000 464
_exptl_crystal_size_max 0.1
_exptl_crystal_size_mid 0.05
_exptl_crystal_size_min 0.04
_refine_diff_density_max 0.491
_refine_diff_density_min -0.427
_refine_diff_density_rms 0.104
_refine_ls_extinction_method none
_refine_ls_goodness_of_fit_ref 1.023
_refine_ls_hydrogen_treatment mixed
_refine_ls_matrix_type full
_refine_ls_number_parameters 280
_refine_ls_number_reflns 4480
_refine_ls_number_restraints 0
_refine_ls_restrained_S_all 1.023
_refine_ls_R_factor_all 0.1985
_refine_ls_R_factor_gt 0.1049
_refine_ls_shift/su_max 0.000
_refine_ls_shift/su_mean 0.000
_refine_ls_structure_factor_coef Fsqd
_refine_ls_weighting_details 'calc w=1/[\s^2^(Fo^2^)+(0.1968P)^2^+0.0241P] where P=(Fo^2^+2Fc^2^)/3'
_refine_ls_weighting_scheme calc
_refine_ls_wR_factor_gt 0.2810
_refine_ls_wR_factor_ref 0.3746
_reflns_number_gt 1995
_reflns_number_total 4480
_reflns_threshold_expression >2\s(I)
_cod_data_source_file c5cc09412g2.cif
_cod_data_source_block 1H2SO4-H2O_2_70
_cod_original_cell_volume 982.9(2)
_cod_original_sg_symbol_H-M P-1
_cod_database_code 7118575

loop_
_symmetry_equiv_pos_as_xyz
'x, y, z'
'-x, -y, -z'

loop_
_atom_site_label
_atom_site_type_symbol
_atom_site_fract_x
_atom_site_fract_y
_atom_site_fract_z
_atom_site_U_iso_or_equiv
_atom_site_adp_type
_atom_site_occupancy
_atom_site_symmetry_multiplicity
_atom_site_calc_flag
_atom_site_refinement_flags
_atom_site_disorder_assembly
_atom_site_disorder_group
C7A C -0.4245(11) -0.1406(8) 0.0265(5) 0.050(2) Uiso 0.732(15) 1 d P A 1
H7A H -0.5398 -0.2091 0.0024 0.060 Uiso 0.732(15) 1 calc PR A 1
C8A C -0.3300(11) -0.1143(9) -0.0421(5) 0.054(2) Uiso 0.732(15) 1 d P A 1
H8A H -0.2085 -0.0525 -0.0203 0.065 Uiso 0.732(15) 1 calc PR A 1
C8B C -0.381(4) -0.041(3) -0.034(2) 0.081(9) Uiso 0.268(15) 1 d P . 2
H8B H -0.2444 0.0021 -0.0018 0.097 Uiso 0.268(15) 1 calc PR A 2
C7B C -0.500(4) -0.081(3) 0.047(2) 0.087(9) Uiso 0.268(15) 1 d P . 2
H7B H -0.5893 -0.1714 0.0182 0.105 Uiso 0.268(15) 1 calc PR A 2
C1 C -0.2643(8) 0.0340(6) 0.3475(4) 0.0562(14) Uani 1 1 d . A .
C2 C -0.4425(10) -0.0534(7) 0.3053(5) 0.0766(19) Uani 1 1 d . . .
H2 H -0.5280 -0.0757 0.3458 0.092 Uiso 1 1 calc R . .
C3 C -0.4932(9) -0.1085(7) 0.2000(5) 0.076(2) Uani 1 1 d . A .
H3 H -0.6134 -0.1701 0.1700 0.091 Uiso 1 1 calc R . .
C4 C -0.3699(9) -0.0742(6) 0.1390(4) 0.0639(16) Uani 1 1 d . . .
C5 C -0.1912(10) 0.0104(7) 0.1847(5) 0.080(2) Uani 1 1 d . A .
H5 H -0.1030 0.0311 0.1452 0.096 Uiso 1 1 calc R . .
C6 C -0.1385(9) 0.0664(7) 0.2903(4) 0.0727(19) Uani 1 1 d . . .
H6 H -0.0170 0.1260 0.3209 0.087 Uiso 1 1 calc R A .
C9 C -0.4041(10) -0.1756(7) -0.1489(4) 0.0673(17) Uani 1 1 d . . .
C10 C 0.1728(8) 0.4637(6) 1.2444(4) 0.0575(14) Uani 1 1 d . . .
C11 C 0.0235(9) 0.3618(7) 1.1743(4) 0.0712(18) Uani 1 1 d . . .
H11 H -0.0740 0.3111 1.1963 0.085 Uiso 1 1 calc R . .
C12 C 0.0210(9) 0.3366(7) 1.0727(4) 0.0703(17) Uani 1 1 d . . .
H12 H -0.0790 0.2678 1.0262 0.084 Uiso 1 1 calc R . .
C13 C 0.1621(9) 0.4099(6) 1.0369(4) 0.0604(15) Uani 1 1 d . . .
C14 C 0.3094(9) 0.5162(7) 1.1088(5) 0.0710(18) Uani 1 1 d . . .
H14 H 0.4030 0.5708 1.0870 0.085 Uiso 1 1 calc R . .
C15 C 0.3142(9) 0.5391(7) 1.2117(5) 0.0707(17) Uani 1 1 d . . .
H15 H 0.4147 0.6064 1.2590 0.085 Uiso 1 1 calc R . .
C16 C 0.1649(9) 0.3892(7) 0.9285(4) 0.0658(16) Uani 1 1 d . . .
H16 H 0.2582 0.4527 0.9137 0.079 Uiso 1 1 calc R . .
C17 C 0.0507(9) 0.2912(7) 0.8499(4) 0.0691(17) Uani 1 1 d . . .
H17 H -0.0426 0.2254 0.8625 0.083 Uiso 1 1 calc R . .
C18 C 0.0619(10) 0.2797(7) 0.7434(5) 0.0684(17) Uani 1 1 d . . .
N1 N -0.2046(7) 0.0941(5) 0.4595(3) 0.0655(13) Uani 1 1 d . . .
H1A H -0.0777 0.1326 0.4771 0.098 Uiso 1 1 calc R A .
H1B H -0.2332 0.0295 0.4896 0.098 Uiso 1 1 calc R . .
H1C H -0.2670 0.1565 0.4792 0.098 Uiso 1 1 calc R . .
N2 N 0.1825(7) 0.4863(5) 1.3536(3) 0.0644(13) Uani 1 1 d . . .
H2B H 0.0639 0.4774 1.3653 0.077 Uiso 1 1 calc R . .
H2C H 0.2559 0.5695 1.3876 0.077 Uiso 1 1 calc R . .
H2D H 0.2336 0.4257 1.3742 0.077 Uiso 1 1 calc R . .
O1 O -0.5548(7) -0.2614(5) -0.1854(4) 0.0922(16) Uani 1 1 d . A .
O2 O -0.2830(7) -0.1371(5) -0.2035(3) 0.0856(15) Uani 1 1 d . A .
H2A H -0.2140 -0.0606 -0.1729 0.128 Uiso 1 1 calc R . .
O1W O 0.1875(7) 0.5982(6) 0.6112(4) 0.0974(16) Uani 1 1 d G . .
H1WA H 0.2551 0.6768 0.5912 0.146 Uiso 1 1 d G . .
H1WB H 0.2153 0.5272 0.5800 0.146 Uiso 1 1 d G . .
O3 O -0.0664(8) 0.2147(6) 0.6729(3) 0.110(2) Uani 1 1 d . . .
O4 O 0.2202(8) 0.3513(6) 0.7346(4) 0.0999(19) Uani 1 1 d . . .
O5 O 0.2265(8) 0.1308(6) 0.4751(4) 0.128(2) Uani 1 1 d . . .
O6 O 0.3557(6) 0.2909(4) 0.3931(3) 0.0702(12) Uani 1 1 d . . .
O7 O 0.3082(9) 0.3643(7) 0.5588(4) 0.1093(19) Uani 1 1 d . . .
O8 O 0.5550(6) 0.2580(5) 0.5328(3) 0.0789(13) Uani 1 1 d . . .
S1 S 0.3609(2) 0.25734(16) 0.48864(10) 0.0601(6) Uani 1 1 d . . .
H4 H 0.244(9) 0.339(6) 0.678(5) 0.063(19) Uiso 1 1 d . . .

loop_
_atom_site_aniso_label
_atom_site_aniso_U_11
_atom_site_aniso_U_22
_atom_site_aniso_U_33
_atom_site_aniso_U_23
_atom_site_aniso_U_13
_atom_site_aniso_U_12
C1 0.067(4) 0.050(3) 0.042(3) 0.009(2) 0.008(3) 0.004(3)
C2 0.078(4) 0.077(5) 0.058(4) 0.014(3) 0.018(3) -0.008(4)
C3 0.055(4) 0.086(5) 0.066(4) 0.023(3) -0.001(3) -0.013(3)
C4 0.070(4) 0.061(4) 0.046(3) 0.015(3) -0.002(3) 0.000(3)
C5 0.076(4) 0.089(5) 0.053(3) 0.017(3) 0.010(3) -0.015(4)
C6 0.068(4) 0.079(5) 0.052(3) 0.013(3) 0.004(3) -0.005(3)
C9 0.070(4) 0.073(4) 0.048(3) 0.017(3) 0.004(3) 0.005(3)
C10 0.064(4) 0.057(4) 0.046(3) 0.014(2) 0.005(3) 0.010(3)
C11 0.073(4) 0.071(4) 0.053(3) 0.019(3) 0.008(3) -0.011(3)
C12 0.069(4) 0.069(4) 0.053(3) 0.011(3) 0.002(3) -0.005(3)
C13 0.065(4) 0.066(4) 0.049(3) 0.017(3) 0.009(3) 0.015(3)
C14 0.075(4) 0.065(4) 0.059(3) 0.012(3) 0.015(3) -0.004(3)
C15 0.061(4) 0.072(4) 0.059(4) 0.012(3) 0.000(3) -0.004(3)
C16 0.063(4) 0.076(4) 0.049(3) 0.013(3) 0.007(3) 0.008(3)
C17 0.068(4) 0.075(4) 0.057(3) 0.014(3) 0.009(3) 0.013(3)
C18 0.058(4) 0.086(5) 0.054(3) 0.013(3) 0.004(3) 0.017(3)
N1 0.074(3) 0.059(3) 0.049(3) 0.009(2) 0.006(2) 0.000(3)
N2 0.067(3) 0.063(3) 0.055(3) 0.017(2) 0.004(2) 0.007(3)
O1 0.082(3) 0.085(4) 0.082(3) 0.009(3) 0.004(3) -0.005(3)
O2 0.084(3) 0.091(4) 0.061(3) 0.012(2) 0.004(2) 0.003(3)
O1W 0.071(3) 0.111(5) 0.101(4) 0.031(3) 0.013(3) 0.010(3)
O3 0.094(4) 0.143(5) 0.052(3) 0.003(3) -0.004(2) -0.007(4)
O4 0.086(4) 0.137(5) 0.053(3) 0.012(3) 0.017(3) -0.002(3)
O5 0.113(4) 0.096(4) 0.126(4) 0.065(3) -0.051(3) -0.056(3)
O6 0.089(3) 0.066(3) 0.052(2) 0.0200(19) 0.011(2) 0.012(2)
O7 0.143(5) 0.139(5) 0.072(3) 0.034(3) 0.043(3) 0.073(4)
O8 0.069(3) 0.084(3) 0.073(3) 0.022(2) 0.002(2) 0.010(2)
S1 0.0628(10) 0.0631(10) 0.0431(8) 0.0159(6) 0.0033(6) -0.0009(7)

loop_
_atom_type_symbol
_atom_type_description
_atom_type_scat_dispersion_real
_atom_type_scat_dispersion_imag
_atom_type_scat_source
C C 0.0033 0.0016 'International Tables Vol C Tables 4.2.6.8 and 6.1.1.4'
H H 0.0000 0.0000 'International Tables Vol C Tables 4.2.6.8 and 6.1.1.4'
N N 0.0061 0.0033 'International Tables Vol C Tables 4.2.6.8 and 6.1.1.4'
O O 0.0106 0.0060 'International Tables Vol C Tables 4.2.6.8 and 6.1.1.4'
S S 0.1246 0.1234 'International Tables Vol C Tables 4.2.6.8 and 6.1.1.4'

loop_
_geom_angle_atom_site_label_1
_geom_angle_atom_site_label_2
_geom_angle_atom_site_label_3
_geom_angle
_geom_angle_site_symmetry_1
_geom_angle_site_symmetry_3
C8A C7A C4 127.9(7) . .
C7A C8A C9 123.2(7) . .
C7B C8B C7B 92(2) . 2_455
C7B C8B C9 116(2) . .
C7B C8B C9 116.5(19) 2_455 .
C4 C7B C8B 111(2) . .
C4 C7B C8B 125(2) . 2_455
C8B C7B C8B 88(2) . 2_455
C6 C1 C2 121.7(5) . .
C6 C1 N1 118.7(5) . .
C2 C1 N1 119.6(5) . .
C1 C2 C3 118.1(5) . .
C4 C3 C2 121.6(6) . .
C5 C4 C3 118.2(5) . .
C5 C4 C7B 129.8(13) . .
C3 C4 C7B 103.0(13) . .
C5 C4 C7A 121.1(6) . .
C3 C4 C7A 120.3(6) . .
C7B C4 C7A 37.6(12) . .
C4 C5 C6 120.7(6) . .
C1 C6 C5 119.7(6) . .
O1 C9 O2 122.8(6) . .
O1 C9 C8A 124.1(6) . .
O2 C9 C8A 112.9(6) . .
O1 C9 C8B 120.1(11) . .
O2 C9 C8B 111.1(10) . .
C8A C9 C8B 30.3(9) . .
C15 C10 C11 120.1(5) . .
C15 C10 N2 120.0(5) . .
C11 C10 N2 119.8(5) . .
C12 C11 C10 119.5(6) . .
C11 C12 C13 122.0(6) . .
C12 C13 C14 117.9(5) . .
C12 C13 C16 124.4(6) . .
C14 C13 C16 117.6(5) . .
C15 C14 C13 119.8(6) . .
C10 C15 C14 120.6(6) . .
C17 C16 C13 127.6(6) . .
C16 C17 C18 123.9(7) . .
O3 C18 O4 123.2(6) . .
O3 C18 C17 123.5(7) . .
O4 C18 C17 113.2(6) . .
O5 S1 O8 111.3(3) . .
O5 S1 O6 111.2(3) . .
O8 S1 O6 110.5(3) . .
O5 S1 O7 109.2(4) . .
O8 S1 O7 107.4(3) . .
O6 S1 O7 107.0(3) . .

loop_
_geom_bond_atom_site_label_1
_geom_bond_atom_site_label_2
_geom_bond_distance
_geom_bond_site_symmetry_2
C7A C8A 1.306(10) .
C7A C4 1.496(9) .
C8A C9 1.426(9) .
C8B C7B 1.61(4) .
C8B C7B 1.72(5) 2_455
C8B C9 1.81(3) .
C7B C4 1.44(3) .
C7B C8B 1.72(5) 2_455
C1 C6 1.343(8) .
C1 C2 1.359(8) .
C1 N1 1.481(7) .
C2 C3 1.391(9) .
C3 C4 1.375(8) .
C4 C5 1.358(8) .
C5 C6 1.394(8) .
C9 O1 1.202(7) .
C9 O2 1.309(7) .
C10 C15 1.363(8) .
C10 C11 1.389(8) .
C10 N2 1.463(7) .
C11 C12 1.366(8) .
C12 C13 1.378(8) .
C13 C14 1.412(8) .
C13 C16 1.470(8) .
C14 C15 1.383(8) .
C16 C17 1.319(8) .
C17 C18 1.470(9) .
C18 O3 1.185(7) .
C18 O4 1.272(8) .
O5 S1 1.423(5) .
O6 S1 1.455(4) .
O7 S1 1.459(5) .
O8 S1 1.446(5) .
